data_4080860
loop_
_publ_author_name
'Fong, Henry'
'Moret, Marc-Etienne'
'Lee, Yunho'
'Peters, Jonas C.'

_publ_section_title
;
 Heterolytic H2Cleavage and Catalytic Hydrogenation by an Iron
 Metallaboratrane
;
_journal_issue 10
_journal_name_full Organometallics
_journal_page_first 3053
_journal_paper_doi 10.1021/om400281v
_journal_volume 32
_journal_year 2013
_chemical_formula_sum 'C45 H61 B Fe P3'
_chemical_formula_weight 761.51
_chemical_name_systematic
; 
 ? 
;
_space_group_IT_number 14
_symmetry_cell_setting monoclinic
_symmetry_space_group_name_Hall '-P 2ybc'
_symmetry_space_group_name_H-M 'P 1 21/c 1'
_atom_sites_solution_hydrogens geom
_atom_sites_solution_primary direct
_atom_sites_solution_secondary difmap
_audit_creation_method SHELXL-97
_cell_angle_alpha 90.00
_cell_angle_beta 113.176(2)
_cell_angle_gamma 90.00
_cell_formula_units_Z 8
_cell_length_a 25.3343(11)
_cell_length_b 15.1553(6)
_cell_length_c 23.4782(10)
_cell_measurement_temperature 100(2)
_cell_volume 8287.0(6)
_computing_cell_refinement 'SAINT-Plus v7.66A (Bruker-AXS, 2009)'
_computing_data_collection 'APEX2 v2010.7-0 (Bruker-AXS, 2010)'
_computing_data_reduction 'SAINT-Plus v7.66A (Bruker-AXS, 2009)'
_computing_structure_refinement 'SHELXL-97 (Sheldrick, 2008)'
_computing_structure_solution 'SHELXS-97 (Sheldrick, 2008)'
_diffrn_ambient_temperature 100(2)
_diffrn_detector_area_resol_mean 8.3
_diffrn_measured_fraction_theta_full 1.000
_diffrn_measured_fraction_theta_max 0.960
_diffrn_measurement_device_type 'Bruker KAPPA APEX II'
_diffrn_measurement_method '\w and \f scans'
_diffrn_radiation_monochromator graphite
_diffrn_radiation_source 'fine-focus sealed tube'
_diffrn_radiation_type MoK\a
_diffrn_radiation_wavelength 0.71073
_diffrn_reflns_av_R_equivalents 0.0786
_diffrn_reflns_av_sigmaI/netI 0.0649
_diffrn_reflns_limit_h_max 42
_diffrn_reflns_limit_h_min -43
_diffrn_reflns_limit_k_max 25
_diffrn_reflns_limit_k_min -25
_diffrn_reflns_limit_l_max 38
_diffrn_reflns_limit_l_min -39
_diffrn_reflns_number 256644
_diffrn_reflns_theta_full 25.00
_diffrn_reflns_theta_max 37.28
_diffrn_reflns_theta_min 1.60
_exptl_absorpt_coefficient_mu 0.510
_exptl_absorpt_correction_T_max 0.9138
_exptl_absorpt_correction_T_min 0.8182
_exptl_absorpt_correction_type multi-scan
_exptl_absorpt_process_details 'SADABS v2008/1 (Bruker-AXS, 2008)'
_exptl_crystal_colour grey
_exptl_crystal_density_diffrn 1.221
_exptl_crystal_density_method 'not measured'
_exptl_crystal_description plates
_exptl_crystal_F_000 3256
_exptl_crystal_size_max 0.41
_exptl_crystal_size_mid 0.30
_exptl_crystal_size_min 0.18
_refine_diff_density_max 4.308
_refine_diff_density_min -0.756
_refine_diff_density_rms 0.128
_refine_ls_extinction_method none
_refine_ls_goodness_of_fit_ref 1.049
_refine_ls_hydrogen_treatment mixed
_refine_ls_matrix_type full
_refine_ls_number_parameters 927
_refine_ls_number_reflns 41262
_refine_ls_number_restraints 0
_refine_ls_restrained_S_all 1.049
_refine_ls_R_factor_all 0.1171
_refine_ls_R_factor_gt 0.0671
_refine_ls_shift/su_max 0.195
_refine_ls_shift/su_mean 0.007
_refine_ls_structure_factor_coef Fsqd
_refine_ls_weighting_details 'calc w=1/[\s^2^(Fo^2^)+(0.0721P)^2^+11.9254P] where P=(Fo^2^+2Fc^2^)/3'
_refine_ls_weighting_scheme calc
_refine_ls_wR_factor_gt 0.1565
_refine_ls_wR_factor_ref 0.1824
_reflns_number_gt 26791
_reflns_number_total 41262
_reflns_threshold_expression >2sigma(I)
_cod_data_source_file om400281v_si_002.cif
_cod_data_source_block hf36
_cod_depositor_comments
;
The following automatic conversions were performed:

'_symmetry_cell_setting' value 'Monoclinic' changed to 'monoclinic'
according to /home/saulius/struct/CIF-dictionaries/cif_core.dic
dictionary named 'cif_core.dic' version 2.3.1 from 2005-06-27.

Automatic conversion script
Id: cif_fix_values 1891 2012-01-12 08:04:46Z andrius 
;
_cod_original_sg_symbol_H-M P2(1)/c
_cod_database_code 4080860

loop_
_symmetry_equiv_pos_as_xyz
'x, y, z'
'-x, y+1/2, -z+1/2'
'-x, -y, -z'
'x, -y-1/2, z-1/2'

loop_
_atom_site_label
_atom_site_type_symbol
_atom_site_fract_x
_atom_site_fract_y
_atom_site_fract_z
_atom_site_U_iso_or_equiv
_atom_site_adp_type
_atom_site_occupancy
_atom_site_symmetry_multiplicity
_atom_site_calc_flag
_atom_site_refinement_flags
Fe1A Fe 0.363387(11) 0.676694(16) 0.789943(12) 0.01072(5) Uani 1 1 d .
P3A P 0.42399(2) 0.74983(3) 0.88060(2) 0.01193(8) Uani 1 1 d .
P2A P 0.26716(2) 0.65973(3) 0.78008(2) 0.01270(8) Uani 1 1 d .
P1A P 0.37567(2) 0.72009(3) 0.69963(2) 0.01256(8) Uani 1 1 d .
C26A C 0.34216(8) 0.88563(12) 0.84142(9) 0.0143(3) Uani 1 1 d .
C2A C 0.35356(7) 0.89098(11) 0.73089(9) 0.0128(3) Uani 1 1 d .
C14A C 0.25340(8) 0.83229(13) 0.73370(10) 0.0170(3) Uani 1 1 d .
C25A C 0.38548(8) 0.84550(12) 0.89321(9) 0.0140(3) Uani 1 1 d .
C1A C 0.37985(8) 0.84109(12) 0.69819(9) 0.0142(3) Uani 1 1 d .
C39A C 0.41295(9) 0.38787(12) 0.82449(10) 0.0177(3) Uani 1 1 d .
C31A C 0.49528(8) 0.80038(12) 0.89205(9) 0.0151(3) Uani 1 1 d .
H31A H 0.5172 0.7556 0.8788 0.018 Uiso 1 1 calc R
C19A C 0.24251(9) 0.66284(14) 0.84574(10) 0.0186(4) Uani 1 1 d .
H19A H 0.2655 0.6182 0.8770 0.022 Uiso 1 1 calc R
C13A C 0.22555(8) 0.75003(13) 0.73064(10) 0.0162(3) Uani 1 1 d .
C37A C 0.38956(9) 0.55674(14) 0.80250(10) 0.0194(4) Uani 1 1 d .
C41A C 0.47447(9) 0.27089(14) 0.88602(10) 0.0193(4) Uani 1 1 d .
H41A H 0.5101 0.2534 0.9172 0.023 Uiso 1 1 calc R
C6A C 0.40978(9) 0.88360(14) 0.66701(10) 0.0193(4) Uani 1 1 d .
H6A H 0.4274 0.8494 0.6454 0.023 Uiso 1 1 calc R
C34A C 0.48722(8) 0.88118(12) 0.85055(10) 0.0181(4) Uani 1 1 d .
H34A H 0.4683 0.9281 0.8642 0.027 Uiso 1 1 calc R
H34B H 0.4635 0.8653 0.8076 0.027 Uiso 1 1 calc R
H34C H 0.5248 0.9020 0.8533 0.027 Uiso 1 1 calc R
C38A C 0.40135(9) 0.48010(14) 0.81087(11) 0.0207(4) Uani 1 1 d .
C30A C 0.39963(10) 0.87994(14) 0.95280(10) 0.0197(4) Uani 1 1 d .
H30A H 0.4286 0.8521 0.9872 0.024 Uiso 1 1 calc R
C8A C 0.44359(9) 0.67925(13) 0.69670(10) 0.0174(3) Uani 1 1 d .
H8A H 0.4490 0.7092 0.6614 0.021 Uiso 1 1 calc R
C20A C 0.23408(9) 0.55504(13) 0.74087(10) 0.0191(4) Uani 1 1 d .
H20A H 0.1914 0.5608 0.7260 0.023 Uiso 1 1 calc R
C3A C 0.35800(8) 0.98318(12) 0.72894(10) 0.0162(3) Uani 1 1 d .
H3A H 0.3401 1.0183 0.7498 0.019 Uiso 1 1 calc R
C4A C 0.38752(9) 1.02504(13) 0.69766(10) 0.0199(4) Uani 1 1 d .
H4A H 0.3894 1.0876 0.6972 0.024 Uiso 1 1 calc R
C42A C 0.43352(9) 0.20740(13) 0.85662(10) 0.0193(4) Uani 1 1 d .
C32A C 0.44441(10) 0.67900(13) 0.95048(10) 0.0202(4) Uani 1 1 d .
H32A H 0.4621 0.7175 0.9878 0.024 Uiso 1 1 calc R
C27A C 0.31535(9) 0.96074(14) 0.85322(11) 0.0208(4) Uani 1 1 d .
H27A H 0.2860 0.9891 0.8194 0.025 Uiso 1 1 calc R
C40A C 0.46441(9) 0.36050(13) 0.87072(10) 0.0188(4) Uani 1 1 d .
H40A H 0.4930 0.4029 0.8921 0.023 Uiso 1 1 calc R
C29A C 0.37205(11) 0.95403(15) 0.96262(12) 0.0248(4) Uani 1 1 d .
H29A H 0.3818 0.9764 1.0033 0.030 Uiso 1 1 calc R
C23A C 0.25323(10) 0.47814(14) 0.78673(12) 0.0242(4) Uani 1 1 d .
H23A H 0.2379 0.4228 0.7649 0.036 Uiso 1 1 calc R
H23B H 0.2388 0.4870 0.8194 0.036 Uiso 1 1 calc R
H23C H 0.2953 0.4754 0.8053 0.036 Uiso 1 1 calc R
C7A C 0.32285(9) 0.69220(14) 0.61969(10) 0.0195(4) Uani 1 1 d .
H7A H 0.3147 0.6276 0.6190 0.023 Uiso 1 1 calc R
C33A C 0.53320(9) 0.82743(15) 0.95899(10) 0.0231(4) Uani 1 1 d .
H33A H 0.5705 0.8482 0.9608 0.035 Uiso 1 1 calc R
H33B H 0.5389 0.7765 0.9865 0.035 Uiso 1 1 calc R
H33C H 0.5143 0.8749 0.9723 0.035 Uiso 1 1 calc R
C18A C 0.16811(9) 0.73763(16) 0.69054(11) 0.0250(4) Uani 1 1 d .
H18A H 0.1502 0.6823 0.6895 0.030 Uiso 1 1 calc R
C15A C 0.22013(9) 0.89958(16) 0.69517(12) 0.0269(5) Uani 1 1 d .
H15A H 0.2370 0.9559 0.6966 0.032 Uiso 1 1 calc R
C44A C 0.37223(10) 0.32282(14) 0.79294(12) 0.0241(4) Uani 1 1 d .
H44A H 0.3373 0.3394 0.7601 0.029 Uiso 1 1 calc R
C43A C 0.38265(10) 0.23527(14) 0.80938(11) 0.0237(4) Uani 1 1 d .
H43A H 0.3543 0.1926 0.7879 0.028 Uiso 1 1 calc R
C24A C 0.24896(11) 0.53688(15) 0.68474(11) 0.0251(4) Uani 1 1 d .
H24A H 0.2908 0.5346 0.6980 0.038 Uiso 1 1 calc R
H24B H 0.2333 0.5841 0.6542 0.038 Uiso 1 1 calc R
H24C H 0.2323 0.4803 0.6661 0.038 Uiso 1 1 calc R
C12A C 0.44005(11) 0.57961(14) 0.68459(12) 0.0255(4) Uani 1 1 d .
H12A H 0.4768 0.5585 0.6852 0.038 Uiso 1 1 calc R
H12B H 0.4095 0.5674 0.6440 0.038 Uiso 1 1 calc R
H12C H 0.4315 0.5493 0.7168 0.038 Uiso 1 1 calc R
C22A C 0.25311(10) 0.75240(15) 0.87792(12) 0.0251(4) Uani 1 1 d .
H22A H 0.2313 0.7978 0.8483 0.038 Uiso 1 1 calc R
H22B H 0.2942 0.7664 0.8936 0.038 Uiso 1 1 calc R
H22C H 0.2407 0.7505 0.9125 0.038 Uiso 1 1 calc R
C45A C 0.44398(12) 0.11248(15) 0.87510(12) 0.0287(5) Uani 1 1 d .
H45A H 0.4846 0.1040 0.9017 0.043 Uiso 1 1 calc R
H45B H 0.4339 0.0758 0.8379 0.043 Uiso 1 1 calc R
H45C H 0.4203 0.0955 0.8977 0.043 Uiso 1 1 calc R
C36A C 0.48946(10) 0.61113(15) 0.95090(12) 0.0268(5) Uani 1 1 d .
H36A H 0.5029 0.5780 0.9899 0.040 Uiso 1 1 calc R
H36B H 0.5220 0.6417 0.9470 0.040 Uiso 1 1 calc R
H36C H 0.4723 0.5703 0.9161 0.040 Uiso 1 1 calc R
C5A C 0.41417(10) 0.97500(14) 0.66711(11) 0.0224(4) Uani 1 1 d .
H5A H 0.4352 1.0030 0.6465 0.027 Uiso 1 1 calc R
C28A C 0.33015(10) 0.99493(15) 0.91235(12) 0.0253(4) Uani 1 1 d .
H28A H 0.3115 1.0464 0.9183 0.030 Uiso 1 1 calc R
C10A C 0.26587(9) 0.74088(16) 0.60379(10) 0.0234(4) Uani 1 1 d .
H10A H 0.2719 0.8043 0.6010 0.035 Uiso 1 1 calc R
H10B H 0.2514 0.7299 0.6362 0.035 Uiso 1 1 calc R
H10C H 0.2378 0.7195 0.5640 0.035 Uiso 1 1 calc R
C35A C 0.39245(11) 0.63254(16) 0.95481(12) 0.0280(5) Uani 1 1 d .
H35A H 0.3747 0.5939 0.9188 0.042 Uiso 1 1 calc R
H35B H 0.3645 0.6767 0.9555 0.042 Uiso 1 1 calc R
H35C H 0.4049 0.5973 0.9928 0.042 Uiso 1 1 calc R
C21A C 0.17855(10) 0.63955(17) 0.82663(12) 0.0270(5) Uani 1 1 d .
H21A H 0.1692 0.6395 0.8634 0.040 Uiso 1 1 calc R
H21B H 0.1710 0.5809 0.8075 0.040 Uiso 1 1 calc R
H21C H 0.1548 0.6834 0.7969 0.040 Uiso 1 1 calc R
C11A C 0.49511(9) 0.70076(16) 0.75577(11) 0.0248(4) Uani 1 1 d .
H11A H 0.4912 0.6708 0.7909 0.037 Uiso 1 1 calc R
H11B H 0.4971 0.7647 0.7627 0.037 Uiso 1 1 calc R
H11C H 0.5303 0.6807 0.7518 0.037 Uiso 1 1 calc R
C16A C 0.16328(10) 0.88669(19) 0.65499(15) 0.0372(7) Uani 1 1 d .
H16A H 0.1422 0.9336 0.6292 0.045 Uiso 1 1 calc R
C9A C 0.34408(12) 0.71040(19) 0.56786(11) 0.0302(5) Uani 1 1 d .
H9A1 H 0.3153 0.6899 0.5282 0.045 Uiso 1 1 calc R
H9A2 H 0.3803 0.6790 0.5768 0.045 Uiso 1 1 calc R
H9A3 H 0.3502 0.7739 0.5655 0.045 Uiso 1 1 calc R
C17A C 0.13736(10) 0.80532(19) 0.65250(14) 0.0361(6) Uani 1 1 d .
H17A H 0.0986 0.7962 0.6248 0.043 Uiso 1 1 calc R
Fe1B Fe 0.143790(11) 0.329273(17) 0.968760(13) 0.01152(5) Uani 1 1 d .
P1B P 0.242606(19) 0.34229(3) 0.98838(2) 0.01198(8) Uani 1 1 d .
P2B P 0.08858(2) 0.25507(3) 0.87616(2) 0.01365(9) Uani 1 1 d .
P3B P 0.12334(2) 0.29270(3) 1.05598(3) 0.01520(9) Uani 1 1 d .
C1B C 0.27992(7) 0.25233(12) 1.04056(9) 0.0135(3) Uani 1 1 d .
C2B C 0.25066(8) 0.17140(12) 1.03682(9) 0.0154(3) Uani 1 1 d .
C26B C 0.14654(8) 0.11864(13) 1.03179(10) 0.0163(3) Uani 1 1 d .
C13B C 0.12668(8) 0.15396(13) 0.87086(9) 0.0154(3) Uani 1 1 d .
C14B C 0.16650(8) 0.11506(12) 0.92590(10) 0.0155(3) Uani 1 1 d .
C37B C 0.11760(9) 0.45000(15) 0.95195(9) 0.0203(4) Uani 1 1 d .
C25B C 0.11748(9) 0.17177(13) 1.05965(11) 0.0191(4) Uani 1 1 d .
C7B C 0.27408(8) 0.44721(12) 1.02829(10) 0.0162(3) Uani 1 1 d .
H7B H 0.3168 0.4408 1.0473 0.019 Uiso 1 1 calc R
C8B C 0.27413(9) 0.33517(13) 0.92845(10) 0.0180(3) Uani 1 1 d .
H8B H 0.2530 0.3782 0.8949 0.022 Uiso 1 1 calc R
C39B C 0.09267(9) 0.61758(13) 0.92982(10) 0.0186(4) Uani 1 1 d .
C6B C 0.33621(8) 0.26345(13) 1.08484(10) 0.0184(4) Uani 1 1 d .
H6B H 0.3555 0.3179 1.0868 0.022 Uiso 1 1 calc R
C9B C 0.25330(9) 0.46824(14) 1.07973(10) 0.0203(4) Uani 1 1 d .
H9B1 H 0.2703 0.5240 1.0996 0.030 Uiso 1 1 calc R
H9B2 H 0.2649 0.4208 1.1106 0.030 Uiso 1 1 calc R
H9B3 H 0.2114 0.4734 1.0620 0.030 Uiso 1 1 calc R
C32B C 0.05386(9) 0.33876(14) 1.05217(11) 0.0205(4) Uani 1 1 d .
H32B H 0.0434 0.3079 1.0839 0.025 Uiso 1 1 calc R
C19B C 0.01527(8) 0.21230(15) 0.86086(10) 0.0212(4) Uani 1 1 d .
H19B H -0.0069 0.2617 0.8692 0.025 Uiso 1 1 calc R
C27B C 0.14136(10) 0.02691(14) 1.03604(11) 0.0221(4) Uani 1 1 d .
H27B H 0.1602 -0.0106 1.0176 0.027 Uiso 1 1 calc R
C3B C 0.28138(9) 0.10356(14) 1.07702(11) 0.0212(4) Uani 1 1 d .
H3B H 0.2637 0.0475 1.0738 0.025 Uiso 1 1 calc R
C31B C 0.17217(9) 0.31996(15) 1.13768(10) 0.0210(4) Uani 1 1 d .
H31B H 0.1819 0.3841 1.1387 0.025 Uiso 1 1 calc R
C42B C 0.06898(10) 0.79953(15) 0.90654(12) 0.0247(4) Uani 1 1 d .
C10B C 0.25880(10) 0.52346(13) 0.98152(11) 0.0226(4) Uani 1 1 d .
H10D H 0.2170 0.5293 0.9614 0.034 Uiso 1 1 calc R
H10E H 0.2743 0.5113 0.9501 0.034 Uiso 1 1 calc R
H10F H 0.2753 0.5784 1.0032 0.034 Uiso 1 1 calc R
C20B C 0.07615(10) 0.32084(15) 0.80533(10) 0.0223(4) Uani 1 1 d .
H20B H 0.0606 0.2805 0.7687 0.027 Uiso 1 1 calc R
C43B C 0.03544(10) 0.73674(16) 0.86551(11) 0.0241(4) Uani 1 1 d .
H43B H 0.0039 0.7550 0.8293 0.029 Uiso 1 1 calc R
C15B C 0.19280(9) 0.03626(14) 0.91946(12) 0.0227(4) Uani 1 1 d .
H15B H 0.2198 0.0087 0.9555 0.027 Uiso 1 1 calc R
C44B C 0.04724(10) 0.64643(16) 0.87649(11) 0.0247(4) Uani 1 1 d .
H44B H 0.0241 0.6044 0.8473 0.030 Uiso 1 1 calc R
C18B C 0.11536(10) 0.11488(15) 0.81307(11) 0.0217(4) Uani 1 1 d .
H18B H 0.0891 0.1423 0.7765 0.026 Uiso 1 1 calc R
C38B C 0.10530(9) 0.52439(15) 0.94191(11) 0.0215(4) Uani 1 1 d .
C36B C 0.05954(10) 0.43735(15) 1.06734(12) 0.0247(4) Uani 1 1 d .
H36D H 0.0727 0.4683 1.0387 0.037 Uiso 1 1 calc R
H36E H 0.0874 0.4461 1.1100 0.037 Uiso 1 1 calc R
H36F H 0.0222 0.4609 1.0631 0.037 Uiso 1 1 calc R
C4B C 0.33672(9) 0.11554(15) 1.12131(12) 0.0269(5) Uani 1 1 d .
H4B H 0.3557 0.0686 1.1485 0.032 Uiso 1 1 calc R
C16B C 0.18052(11) -0.00274(16) 0.86207(13) 0.0285(5) Uani 1 1 d .
H16B H 0.1986 -0.0567 0.8595 0.034 Uiso 1 1 calc R
C40B C 0.12624(10) 0.68153(15) 0.97110(12) 0.0271(5) Uani 1 1 d .
H40B H 0.1575 0.6638 1.0077 0.032 Uiso 1 1 calc R
C11B C 0.33821(9) 0.35858(16) 0.95222(12) 0.0254(4) Uani 1 1 d .
H11D H 0.3604 0.3168 0.9847 0.038 Uiso 1 1 calc R
H11E H 0.3442 0.4185 0.9692 0.038 Uiso 1 1 calc R
H11F H 0.3510 0.3554 0.9179 0.038 Uiso 1 1 calc R
C28B C 0.10952(11) -0.01090(15) 1.06639(14) 0.0311(5) Uani 1 1 d .
H28B H 0.1071 -0.0733 1.0687 0.037 Uiso 1 1 calc R
C12B C 0.26576(10) 0.24338(15) 0.89873(12) 0.0251(4) Uani 1 1 d .
H12D H 0.2790 0.2439 0.8647 0.038 Uiso 1 1 calc R
H12E H 0.2250 0.2276 0.8826 0.038 Uiso 1 1 calc R
H12F H 0.2880 0.2000 0.9299 0.038 Uiso 1 1 calc R
C33B C 0.22898(10) 0.26829(17) 1.15851(11) 0.0252(4) Uani 1 1 d .
H33D H 0.2544 0.2871 1.2003 0.038 Uiso 1 1 calc R
H33E H 0.2476 0.2799 1.1298 0.038 Uiso 1 1 calc R
H33F H 0.2211 0.2050 1.1587 0.038 Uiso 1 1 calc R
C17B C 0.14209(11) 0.03661(16) 0.80863(12) 0.0279(5) Uani 1 1 d .
H17B H 0.1341 0.0104 0.7693 0.033 Uiso 1 1 calc R
C5B C 0.36418(9) 0.19594(15) 1.12586(11) 0.0235(4) Uani 1 1 d .
H5B H 0.4017 0.2049 1.1566 0.028 Uiso 1 1 calc R
C30B C 0.08489(11) 0.13404(16) 1.08936(13) 0.0295(5) Uani 1 1 d .
H30B H 0.0650 0.1709 1.1070 0.035 Uiso 1 1 calc R
C21B C 0.01773(9) 0.13760(15) 0.90534(12) 0.0257(4) Uani 1 1 d .
H21D H -0.0210 0.1255 0.9032 0.039 Uiso 1 1 calc R
H21E H 0.0426 0.1549 0.9477 0.039 Uiso 1 1 calc R
H21F H 0.0332 0.0844 0.8938 0.039 Uiso 1 1 calc R
C22B C -0.01922(10) 0.1803(2) 0.79426(13) 0.0329(6) Uani 1 1 d .
H22D H 0.0017 0.1324 0.7842 0.049 Uiso 1 1 calc R
H22E H -0.0244 0.2293 0.7653 0.049 Uiso 1 1 calc R
H22F H -0.0568 0.1588 0.7908 0.049 Uiso 1 1 calc R
C41B C 0.11442(11) 0.77022(16) 0.95931(14) 0.0317(5) Uani 1 1 d .
H41B H 0.1380 0.8124 0.9880 0.038 Uiso 1 1 calc R
C23B C 0.13161(11) 0.36175(17) 0.80647(11) 0.0283(5) Uani 1 1 d .
H23D H 0.1233 0.3965 0.7687 0.042 Uiso 1 1 calc R
H23E H 0.1590 0.3148 0.8087 0.042 Uiso 1 1 calc R
H23F H 0.1482 0.4002 0.8428 0.042 Uiso 1 1 calc R
C35B C 0.00563(9) 0.32367(17) 0.98879(13) 0.0286(5) Uani 1 1 d .
H35D H -0.0300 0.3498 0.9882 0.043 Uiso 1 1 calc R
H35E H 0.0001 0.2602 0.9808 0.043 Uiso 1 1 calc R
H35F H 0.0158 0.3513 0.9567 0.043 Uiso 1 1 calc R
C24B C 0.03149(12) 0.39284(18) 0.79777(13) 0.0342(6) Uani 1 1 d .
H24D H 0.0446 0.4303 0.8348 0.051 Uiso 1 1 calc R
H24E H -0.0052 0.3654 0.7924 0.051 Uiso 1 1 calc R
H24F H 0.0265 0.4288 0.7613 0.051 Uiso 1 1 calc R
C34B C 0.14617(12) 0.3052(2) 1.18585(12) 0.0332(5) Uani 1 1 d .
H34D H 0.1379 0.2423 1.1876 0.050 Uiso 1 1 calc R
H34E H 0.1105 0.3391 1.1742 0.050 Uiso 1 1 calc R
H34F H 0.1735 0.3247 1.2266 0.050 Uiso 1 1 calc R
C29B C 0.08139(13) 0.04262(17) 1.09321(15) 0.0363(6) Uani 1 1 d .
H29B H 0.0598 0.0171 1.1142 0.044 Uiso 1 1 calc R
B1A B 0.32165(9) 0.84720(13) 0.77177(10) 0.0131(3) Uani 1 1 d .
B1B B 0.18318(9) 0.15753(14) 0.99397(11) 0.0149(4) Uani 1 1 d .
C45B C 0.05618(12) 0.89613(17) 0.89420(16) 0.0375(7) Uani 1 1 d .
H45D H 0.0210 0.9034 0.8569 0.056 Uiso 1 1 calc R
H45E H 0.0882 0.9249 0.8881 0.056 Uiso 1 1 calc R
H45F H 0.0510 0.9231 0.9296 0.056 Uiso 1 1 calc R

loop_
_atom_site_aniso_label
_atom_site_aniso_U_11
_atom_site_aniso_U_22
_atom_site_aniso_U_33
_atom_site_aniso_U_23
_atom_site_aniso_U_13
_atom_site_aniso_U_12
Fe1A 0.01185(10) 0.00785(10) 0.01273(12) -0.00056(8) 0.00510(9) -0.00109(8)
P3A 0.01565(19) 0.00685(17) 0.0125(2) -0.00030(15) 0.00471(16) -0.00062(14)
P2A 0.01161(18) 0.01227(19) 0.0149(2) 0.00018(16) 0.00589(16) -0.00204(14)
P1A 0.01433(19) 0.01061(18) 0.0138(2) -0.00089(15) 0.00671(16) -0.00087(14)
C26A 0.0152(7) 0.0112(7) 0.0192(9) 0.0008(6) 0.0096(7) 0.0004(6)
C2A 0.0122(7) 0.0107(7) 0.0145(8) 0.0011(6) 0.0042(6) -0.0011(5)
C14A 0.0135(7) 0.0152(8) 0.0216(9) 0.0051(7) 0.0063(7) 0.0022(6)
C25A 0.0190(8) 0.0094(6) 0.0171(8) -0.0013(6) 0.0108(7) -0.0017(6)
C1A 0.0154(7) 0.0114(7) 0.0161(8) 0.0019(6) 0.0067(6) -0.0004(5)
C39A 0.0233(9) 0.0109(7) 0.0212(9) 0.0003(6) 0.0112(8) 0.0021(6)
C31A 0.0143(7) 0.0114(7) 0.0173(8) -0.0004(6) 0.0036(6) -0.0006(6)
C19A 0.0196(8) 0.0206(9) 0.0199(9) 0.0018(7) 0.0124(7) -0.0028(7)
C13A 0.0114(7) 0.0170(8) 0.0206(9) 0.0032(7) 0.0068(6) -0.0009(6)
C37A 0.0237(9) 0.0174(8) 0.0172(9) -0.0030(7) 0.0080(7) -0.0084(7)
C41A 0.0236(9) 0.0171(8) 0.0163(9) -0.0006(7) 0.0068(7) 0.0017(7)
C6A 0.0229(9) 0.0182(8) 0.0215(10) 0.0022(7) 0.0137(8) -0.0018(7)
C34A 0.0160(8) 0.0116(7) 0.0251(10) 0.0027(7) 0.0062(7) -0.0008(6)
C38A 0.0209(9) 0.0187(9) 0.0229(10) -0.0016(7) 0.0092(8) 0.0016(7)
C30A 0.0273(10) 0.0167(8) 0.0175(9) -0.0017(7) 0.0114(8) -0.0031(7)
C8A 0.0191(8) 0.0148(8) 0.0216(9) -0.0034(7) 0.0118(7) 0.0011(6)
C20A 0.0177(8) 0.0159(8) 0.0234(10) -0.0020(7) 0.0078(7) -0.0065(6)
C3A 0.0160(7) 0.0118(7) 0.0194(9) 0.0000(6) 0.0053(7) -0.0015(6)
C4A 0.0210(9) 0.0124(7) 0.0239(10) 0.0049(7) 0.0064(8) -0.0036(6)
C42A 0.0263(9) 0.0123(7) 0.0212(9) -0.0008(7) 0.0115(8) 0.0004(7)
C32A 0.0269(9) 0.0143(8) 0.0148(9) 0.0024(6) 0.0034(7) -0.0016(7)
C27A 0.0220(9) 0.0157(8) 0.0293(11) -0.0009(7) 0.0151(8) 0.0039(7)
C40A 0.0218(9) 0.0139(8) 0.0205(9) -0.0031(7) 0.0082(7) -0.0013(6)
C29A 0.0361(12) 0.0189(9) 0.0275(11) -0.0094(8) 0.0211(10) -0.0050(8)
C23A 0.0276(10) 0.0149(8) 0.0330(12) 0.0015(8) 0.0149(9) -0.0054(7)
C7A 0.0213(9) 0.0219(9) 0.0135(8) -0.0022(7) 0.0050(7) -0.0029(7)
C33A 0.0214(9) 0.0223(9) 0.0197(10) -0.0027(8) 0.0017(8) -0.0042(7)
C18A 0.0120(8) 0.0296(11) 0.0291(11) 0.0067(9) 0.0035(8) -0.0037(7)
C15A 0.0174(9) 0.0225(10) 0.0373(13) 0.0121(9) 0.0069(9) 0.0030(7)
C44A 0.0237(9) 0.0135(8) 0.0297(12) -0.0019(8) 0.0048(8) 0.0006(7)
C43A 0.0222(9) 0.0160(8) 0.0287(11) -0.0040(8) 0.0054(8) -0.0011(7)
C24A 0.0308(11) 0.0214(9) 0.0228(10) -0.0079(8) 0.0102(9) -0.0095(8)
C12A 0.0326(11) 0.0164(9) 0.0327(12) -0.0066(8) 0.0185(10) 0.0028(8)
C22A 0.0306(11) 0.0237(10) 0.0298(12) -0.0043(9) 0.0214(10) -0.0048(8)
C45A 0.0382(13) 0.0147(9) 0.0297(12) 0.0019(8) 0.0097(10) -0.0014(8)
C36A 0.0295(11) 0.0163(9) 0.0249(11) 0.0053(8) 0.0005(9) 0.0020(8)
C5A 0.0241(9) 0.0199(9) 0.0259(11) 0.0058(8) 0.0127(8) -0.0049(7)
C28A 0.0316(11) 0.0169(9) 0.0361(13) -0.0052(8) 0.0227(10) 0.0022(8)
C10A 0.0206(9) 0.0279(10) 0.0177(9) 0.0012(8) 0.0031(7) -0.0008(8)
C35A 0.0359(12) 0.0248(10) 0.0236(11) 0.0091(9) 0.0119(10) -0.0051(9)
C21A 0.0195(9) 0.0339(12) 0.0330(12) 0.0012(10) 0.0162(9) -0.0056(8)
C11A 0.0157(8) 0.0283(10) 0.0289(11) -0.0076(9) 0.0073(8) 0.0049(7)
C16A 0.0167(9) 0.0370(13) 0.0475(16) 0.0211(12) 0.0013(10) 0.0058(9)
C9A 0.0345(12) 0.0411(14) 0.0165(10) -0.0036(9) 0.0117(9) -0.0042(10)
C17A 0.0135(9) 0.0402(14) 0.0433(15) 0.0169(12) -0.0008(9) -0.0006(9)
Fe1B 0.01039(10) 0.01104(10) 0.01280(12) 0.00030(8) 0.00419(9) 0.00024(8)
P1B 0.01074(17) 0.01034(18) 0.0148(2) 0.00226(15) 0.00498(16) -0.00036(14)
P2B 0.01314(18) 0.01308(19) 0.0139(2) -0.00135(16) 0.00449(16) -0.00014(15)
P3B 0.0157(2) 0.0140(2) 0.0187(2) -0.00060(17) 0.00984(18) -0.00158(16)
C1B 0.0104(6) 0.0110(7) 0.0187(8) 0.0030(6) 0.0054(6) 0.0011(5)
C2B 0.0142(7) 0.0142(7) 0.0182(9) 0.0040(6) 0.0067(6) 0.0013(6)
C26B 0.0158(7) 0.0138(7) 0.0206(9) 0.0019(6) 0.0085(7) -0.0022(6)
C13B 0.0148(7) 0.0157(7) 0.0185(9) -0.0031(6) 0.0095(7) -0.0024(6)
C14B 0.0144(7) 0.0130(7) 0.0219(9) -0.0009(6) 0.0102(7) -0.0011(6)
C37B 0.0179(8) 0.0285(10) 0.0123(8) -0.0004(7) 0.0034(7) -0.0101(7)
C25B 0.0223(9) 0.0145(8) 0.0256(10) 0.0007(7) 0.0150(8) -0.0036(6)
C7B 0.0140(7) 0.0125(7) 0.0197(9) 0.0013(6) 0.0042(7) -0.0017(6)
C8B 0.0187(8) 0.0177(8) 0.0218(9) 0.0028(7) 0.0123(7) -0.0019(6)
C39B 0.0191(8) 0.0149(8) 0.0231(10) 0.0022(7) 0.0097(7) 0.0045(6)
C6B 0.0124(7) 0.0171(8) 0.0231(10) 0.0030(7) 0.0044(7) 0.0006(6)
C9B 0.0220(9) 0.0173(8) 0.0183(9) -0.0026(7) 0.0044(7) -0.0029(7)
C32B 0.0191(8) 0.0201(9) 0.0272(10) -0.0055(8) 0.0143(8) -0.0017(7)
C19B 0.0119(7) 0.0260(10) 0.0236(10) -0.0077(8) 0.0048(7) -0.0025(7)
C27B 0.0242(9) 0.0145(8) 0.0312(11) 0.0036(8) 0.0147(9) -0.0024(7)
C3B 0.0184(8) 0.0151(8) 0.0279(11) 0.0068(7) 0.0066(8) 0.0015(6)
C31B 0.0243(9) 0.0245(9) 0.0166(9) -0.0015(7) 0.0105(8) -0.0009(7)
C42B 0.0210(9) 0.0192(9) 0.0346(12) 0.0072(8) 0.0116(9) 0.0034(7)
C10B 0.0234(9) 0.0135(8) 0.0309(11) 0.0046(7) 0.0106(8) -0.0031(7)
C20B 0.0243(9) 0.0217(9) 0.0147(9) 0.0007(7) 0.0009(7) -0.0018(7)
C43B 0.0253(10) 0.0256(10) 0.0206(10) 0.0022(8) 0.0080(8) 0.0034(8)
C15B 0.0209(9) 0.0184(9) 0.0332(12) 0.0004(8) 0.0154(9) 0.0027(7)
C44B 0.0234(10) 0.0248(10) 0.0224(10) -0.0011(8) 0.0054(8) 0.0052(8)
C18B 0.0232(9) 0.0233(9) 0.0223(10) -0.0073(8) 0.0127(8) -0.0035(7)
C38B 0.0165(8) 0.0265(10) 0.0215(10) -0.0033(8) 0.0074(7) 0.0015(7)
C36B 0.0247(10) 0.0218(9) 0.0304(12) -0.0046(8) 0.0139(9) 0.0013(8)
C4B 0.0181(9) 0.0223(10) 0.0327(12) 0.0116(9) 0.0019(8) 0.0057(7)
C16B 0.0303(11) 0.0200(9) 0.0440(14) -0.0085(9) 0.0241(11) 0.0010(8)
C40B 0.0236(10) 0.0194(9) 0.0304(12) -0.0001(8) 0.0023(9) 0.0028(8)
C11B 0.0190(9) 0.0290(11) 0.0332(12) 0.0012(9) 0.0157(9) -0.0036(8)
C28B 0.0353(12) 0.0169(9) 0.0491(16) 0.0056(9) 0.0252(12) -0.0064(8)
C12B 0.0292(10) 0.0219(9) 0.0330(12) -0.0052(9) 0.0218(10) -0.0046(8)
C33B 0.0243(10) 0.0310(11) 0.0189(10) 0.0048(8) 0.0069(8) 0.0038(8)
C17B 0.0326(11) 0.0270(11) 0.0318(12) -0.0116(9) 0.0211(10) -0.0050(9)
C5B 0.0119(7) 0.0237(9) 0.0281(11) 0.0060(8) 0.0006(7) 0.0029(7)
C30B 0.0360(12) 0.0231(10) 0.0430(14) 0.0034(10) 0.0304(12) -0.0031(9)
C21B 0.0188(9) 0.0234(10) 0.0380(13) -0.0045(9) 0.0146(9) -0.0064(7)
C22B 0.0189(9) 0.0476(15) 0.0288(12) -0.0140(11) 0.0057(9) -0.0091(10)
C41B 0.0243(10) 0.0198(10) 0.0402(14) 0.0021(9) 0.0010(10) 0.0005(8)
C23B 0.0365(12) 0.0264(11) 0.0197(10) 0.0025(8) 0.0087(9) -0.0086(9)
C35B 0.0165(9) 0.0310(11) 0.0387(14) -0.0133(10) 0.0112(9) -0.0004(8)
C24B 0.0351(13) 0.0299(12) 0.0252(12) 0.0040(10) -0.0013(10) 0.0079(10)
C34B 0.0385(13) 0.0448(15) 0.0228(11) 0.0019(10) 0.0192(11) 0.0014(11)
C29B 0.0443(15) 0.0242(11) 0.0574(18) 0.0064(11) 0.0381(14) -0.0050(10)
B1A 0.0137(8) 0.0105(7) 0.0150(9) -0.0001(6) 0.0055(7) -0.0012(6)
B1B 0.0131(8) 0.0126(8) 0.0203(10) 0.0015(7) 0.0079(7) -0.0018(6)
C45B 0.0314(12) 0.0195(10) 0.0590(19) 0.0133(11) 0.0150(13) 0.0053(9)

loop_
_atom_type_symbol
_atom_type_description
_atom_type_scat_dispersion_real
_atom_type_scat_dispersion_imag
_atom_type_scat_source
C C 0.0033 0.0016 'International Tables Vol C Tables 4.2.6.8 and 6.1.1.4'
H H 0.0000 0.0000 'International Tables Vol C Tables 4.2.6.8 and 6.1.1.4'
B B 0.0013 0.0007 'International Tables Vol C Tables 4.2.6.8 and 6.1.1.4'
P P 0.1023 0.0942 'International Tables Vol C Tables 4.2.6.8 and 6.1.1.4'
Fe Fe 0.3463 0.8444 'International Tables Vol C Tables 4.2.6.8 and 6.1.1.4'

loop_
_geom_angle_atom_site_label_1
_geom_angle_atom_site_label_2
_geom_angle_atom_site_label_3
_geom_angle
C37A Fe1A P3A 104.14(6)
C37A Fe1A P1A 104.06(7)
P3A Fe1A P1A 114.35(2)
C37A Fe1A P2A 101.08(6)
P3A Fe1A P2A 114.77(2)
P1A Fe1A P2A 115.95(2)
C37A Fe1A B1A 177.78(8)
P3A Fe1A B1A 76.88(5)
P1A Fe1A B1A 77.16(5)
P2A Fe1A B1A 76.70(4)
C25A P3A C32A 107.17(10)
C25A P3A C31A 101.33(8)
C32A P3A C31A 101.02(9)
C25A P3A Fe1A 108.59(7)
C32A P3A Fe1A 112.50(7)
C31A P3A Fe1A 124.66(7)
C13A P2A C20A 106.75(9)
C13A P2A C19A 101.92(9)
C20A P2A C19A 101.37(9)
C13A P2A Fe1A 107.07(6)
C20A P2A Fe1A 112.74(7)
C19A P2A Fe1A 125.36(7)
C1A P1A C8A 105.73(9)
C1A P1A C7A 103.31(9)
C8A P1A C7A 101.23(10)
C1A P1A Fe1A 108.92(7)
C8A P1A Fe1A 113.16(7)
C7A P1A Fe1A 122.91(7)
C27A C26A C25A 116.71(18)
C27A C26A B1A 120.15(18)
C25A C26A B1A 123.10(16)
C3A C2A C1A 116.92(17)
C3A C2A B1A 119.46(17)
C1A C2A B1A 123.57(16)
C15A C14A C13A 116.42(18)
C15A C14A B1A 119.62(17)
C13A C14A B1A 123.48(16)
C30A C25A C26A 120.33(17)
C30A C25A P3A 120.80(15)
C26A C25A P3A 118.85(14)
C6A C1A C2A 120.28(17)
C6A C1A P1A 121.03(15)
C2A C1A P1A 118.67(14)
C40A C39A C44A 117.98(18)
C40A C39A C38A 120.66(19)
C44A C39A C38A 121.34(19)
C34A C31A C33A 108.09(16)
C34A C31A P3A 110.82(13)
C33A C31A P3A 115.63(15)
C34A C31A H31A 107.3
C33A C31A H31A 107.3
P3A C31A H31A 107.3
C22A C19A C21A 107.92(18)
C22A C19A P2A 112.24(14)
C21A C19A P2A 113.97(16)
C22A C19A H19A 107.5
C21A C19A H19A 107.5
P2A C19A H19A 107.5
C18A C13A C14A 121.06(18)
C18A C13A P2A 120.76(16)
C14A C13A P2A 118.18(14)
C38A C37A Fe1A 174.09(19)
C42A C41A C40A 121.4(2)
C42A C41A H41A 119.3
C40A C41A H41A 119.3
C5A C6A C1A 121.1(2)
C5A C6A H6A 119.4
C1A C6A H6A 119.4
C31A C34A H34A 109.5
C31A C34A H34B 109.5
H34A C34A H34B 109.5
C31A C34A H34C 109.5
H34A C34A H34C 109.5
H34B C34A H34C 109.5
C37A C38A C39A 175.0(2)
C29A C30A C25A 121.3(2)
C29A C30A H30A 119.4
C25A C30A H30A 119.4
C11A C8A C12A 110.32(19)
C11A C8A P1A 111.76(14)
C12A C8A P1A 110.37(15)
C11A C8A H8A 108.1
C12A C8A H8A 108.1
P1A C8A H8A 108.1
C23A C20A C24A 110.57(19)
C23A C20A P2A 110.19(15)
C24A C20A P2A 111.32(14)
C23A C20A H20A 108.2
C24A C20A H20A 108.2
P2A C20A H20A 108.2
C4A C3A C2A 122.54(19)
C4A C3A H3A 118.7
C2A C3A H3A 118.7
C5A C4A C3A 119.72(18)
C5A C4A H4A 120.1
C3A C4A H4A 120.1
C41A C42A C43A 117.58(19)
C41A C42A C45A 120.8(2)
C43A C42A C45A 121.6(2)
C35A C32A C36A 110.38(18)
C35A C32A P3A 112.14(15)
C36A C32A P3A 109.96(16)
C35A C32A H32A 108.1
C36A C32A H32A 108.1
P3A C32A H32A 108.1
C28A C27A C26A 122.5(2)
C28A C27A H27A 118.7
C26A C27A H27A 118.7
C39A C40A C41A 120.58(19)
C39A C40A H40A 119.7
C41A C40A H40A 119.7
C28A C29A C30A 119.2(2)
C28A C29A H29A 120.4
C30A C29A H29A 120.4
C20A C23A H23A 109.5
C20A C23A H23B 109.5
H23A C23A H23B 109.5
C20A C23A H23C 109.5
H23A C23A H23C 109.5
H23B C23A H23C 109.5
C10A C7A C9A 108.10(19)
C10A C7A P1A 111.63(15)
C9A C7A P1A 114.70(16)
C10A C7A H7A 107.4
C9A C7A H7A 107.4
P1A C7A H7A 107.4
C31A C33A H33A 109.5
C31A C33A H33B 109.5
H33A C33A H33B 109.5
C31A C33A H33C 109.5
H33A C33A H33C 109.5
H33B C33A H33C 109.5
C17A C18A C13A 120.5(2)
C17A C18A H18A 119.8
C13A C18A H18A 119.8
C16A C15A C14A 122.3(2)
C16A C15A H15A 118.9
C14A C15A H15A 118.9
C43A C44A C39A 120.4(2)
C43A C44A H44A 119.8
C39A C44A H44A 119.8
C44A C43A C42A 122.0(2)
C44A C43A H43A 119.0
C42A C43A H43A 119.0
C20A C24A H24A 109.5
C20A C24A H24B 109.5
H24A C24A H24B 109.5
C20A C24A H24C 109.5
H24A C24A H24C 109.5
H24B C24A H24C 109.5
C8A C12A H12A 109.5
C8A C12A H12B 109.5
H12A C12A H12B 109.5
C8A C12A H12C 109.5
H12A C12A H12C 109.5
H12B C12A H12C 109.5
C19A C22A H22A 109.5
C19A C22A H22B 109.5
H22A C22A H22B 109.5
C19A C22A H22C 109.5
H22A C22A H22C 109.5
H22B C22A H22C 109.5
C42A C45A H45A 109.5
C42A C45A H45B 109.5
H45A C45A H45B 109.5
C42A C45A H45C 109.5
H45A C45A H45C 109.5
H45B C45A H45C 109.5
C32A C36A H36A 109.5
C32A C36A H36B 109.5
H36A C36A H36B 109.5
C32A C36A H36C 109.5
H36A C36A H36C 109.5
H36B C36A H36C 109.5
C4A C5A C6A 119.38(19)
C4A C5A H5A 120.3
C6A C5A H5A 120.3
C29A C28A C27A 120.0(2)
C29A C28A H28A 120.0
C27A C28A H28A 120.0
C7A C10A H10A 109.5
C7A C10A H10B 109.5
H10A C10A H10B 109.5
C7A C10A H10C 109.5
H10A C10A H10C 109.5
H10B C10A H10C 109.5
C32A C35A H35A 109.5
C32A C35A H35B 109.5
H35A C35A H35B 109.5
C32A C35A H35C 109.5
H35A C35A H35C 109.5
H35B C35A H35C 109.5
C19A C21A H21A 109.5
C19A C21A H21B 109.5
H21A C21A H21B 109.5
C19A C21A H21C 109.5
H21A C21A H21C 109.5
H21B C21A H21C 109.5
C8A C11A H11A 109.5
C8A C11A H11B 109.5
H11A C11A H11B 109.5
C8A C11A H11C 109.5
H11A C11A H11C 109.5
H11B C11A H11C 109.5
C17A C16A C15A 120.0(2)
C17A C16A H16A 120.0
C15A C16A H16A 120.0
C7A C9A H9A1 109.5
C7A C9A H9A2 109.5
H9A1 C9A H9A2 109.5
C7A C9A H9A3 109.5
H9A1 C9A H9A3 109.5
H9A2 C9A H9A3 109.5
C18A C17A C16A 119.7(2)
C18A C17A H17A 120.1
C16A C17A H17A 120.1
C37B Fe1B P2B 103.41(6)
C37B Fe1B P3B 102.94(6)
P2B Fe1B P3B 115.71(2)
C37B Fe1B P1B 102.26(6)
P2B Fe1B P1B 114.66(2)
P3B Fe1B P1B 115.19(2)
C37B Fe1B B1B 179.01(8)
P2B Fe1B B1B 77.39(5)
P3B Fe1B B1B 77.17(5)
P1B Fe1B B1B 76.83(4)
C1B P1B C7B 107.10(9)
C1B P1B C8B 101.50(9)
C7B P1B C8B 101.70(9)
C1B P1B Fe1B 107.24(6)
C7B P1B Fe1B 112.35(6)
C8B P1B Fe1B 125.39(7)
C13B P2B C20B 107.15(10)
C13B P2B C19B 101.92(9)
C20B P2B C19B 102.07(10)
C13B P2B Fe1B 108.84(7)
C20B P2B Fe1B 113.58(7)
C19B P2B Fe1B 121.90(7)
C25B P3B C32B 106.42(10)
C25B P3B C31B 101.78(10)
C32B P3B C31B 101.37(10)
C25B P3B Fe1B 108.81(7)
C32B P3B Fe1B 113.27(8)
C31B P3B Fe1B 123.56(7)
C6B C1B C2B 120.20(17)
C6B C1B P1B 120.85(14)
C2B C1B P1B 118.93(13)
C3B C2B C1B 116.96(17)
C3B C2B B1B 119.48(17)
C1B C2B B1B 123.29(16)
C27B C26B C25B 116.81(18)
C27B C26B B1B 119.16(18)
C25B C26B B1B 124.00(17)
C18B C13B C14B 120.49(18)
C18B C13B P2B 120.25(16)
C14B C13B P2B 119.24(14)
C15B C14B C13B 116.95(19)
C15B C14B B1B 119.63(19)
C13B C14B B1B 123.42(17)
C38B C37B Fe1B 175.54(19)
C30B C25B C26B 121.07(19)
C30B C25B P3B 120.34(17)
C26B C25B P3B 118.59(14)
C9B C7B C10B 109.87(17)
C9B C7B P1B 111.34(13)
C10B C7B P1B 110.24(14)
C9B C7B H7B 108.4
C10B C7B H7B 108.4
P1B C7B H7B 108.4
C12B C8B C11B 108.18(18)
C12B C8B P1B 111.74(14)
C11B C8B P1B 114.55(16)
C12B C8B H8B 107.3
C11B C8B H8B 107.3
P1B C8B H8B 107.3
C44B C39B C40B 117.8(2)
C44B C39B C38B 121.4(2)
C40B C39B C38B 120.8(2)
C5B C6B C1B 121.02(18)
C5B C6B H6B 119.5
C1B C6B H6B 119.5
C7B C9B H9B1 109.5
C7B C9B H9B2 109.5
H9B1 C9B H9B2 109.5
C7B C9B H9B3 109.5
H9B1 C9B H9B3 109.5
H9B2 C9B H9B3 109.5
C35B C32B C36B 109.8(2)
C35B C32B P3B 111.69(15)
C36B C32B P3B 110.75(15)
C35B C32B H32B 108.1
C36B C32B H32B 108.1
P3B C32B H32B 108.1
C21B C19B C22B 108.4(2)
C21B C19B P2B 110.93(15)
C22B C19B P2B 115.45(16)
C21B C19B H19B 107.2
C22B C19B H19B 107.2
P2B C19B H19B 107.2
C28B C27B C26B 122.2(2)
C28B C27B H27B 118.9
C26B C27B H27B 118.9
C4B C3B C2B 122.39(19)
C4B C3B H3B 118.8
C2B C3B H3B 118.8
C34B C31B C33B 108.1(2)
C34B C31B P3B 114.88(17)
C33B C31B P3B 111.78(15)
C34B C31B H31B 107.2
C33B C31B H31B 107.2
P3B C31B H31B 107.2
C43B C42B C41B 117.8(2)
C43B C42B C45B 120.6(2)
C41B C42B C45B 121.5(2)
C7B C10B H10D 109.5
C7B C10B H10E 109.5
H10D C10B H10E 109.5
C7B C10B H10F 109.5
H10D C10B H10F 109.5
H10E C10B H10F 109.5
C23B C20B C24B 110.2(2)
C23B C20B P2B 111.84(15)
C24B C20B P2B 110.10(18)
C23B C20B H20B 108.2
C24B C20B H20B 108.2
P2B C20B H20B 108.2
C42B C43B C44B 121.0(2)
C42B C43B H43B 119.5
C44B C43B H43B 119.5
C16B C15B C14B 122.1(2)
C16B C15B H15B 119.0
C14B C15B H15B 119.0
C39B C44B C43B 120.7(2)
C39B C44B H44B 119.6
C43B C44B H44B 119.6
C17B C18B C13B 120.8(2)
C17B C18B H18B 119.6
C13B C18B H18B 119.6
C37B C38B C39B 177.4(2)
C32B C36B H36D 109.5
C32B C36B H36E 109.5
H36D C36B H36E 109.5
C32B C36B H36F 109.5
H36D C36B H36F 109.5
H36E C36B H36F 109.5
C5B C4B C3B 120.0(2)
C5B C4B H4B 120.0
C3B C4B H4B 120.0
C17B C16B C15B 120.3(2)
C17B C16B H16B 119.8
C15B C16B H16B 119.8
C41B C40B C39B 120.7(2)
C41B C40B H40B 119.6
C39B C40B H40B 119.6
C8B C11B H11D 109.5
C8B C11B H11E 109.5
H11D C11B H11E 109.5
C8B C11B H11F 109.5
H11D C11B H11F 109.5
H11E C11B H11F 109.5
C29B C28B C27B 119.8(2)
C29B C28B H28B 120.1
C27B C28B H28B 120.1
C8B C12B H12D 109.5
C8B C12B H12E 109.5
H12D C12B H12E 109.5
C8B C12B H12F 109.5
H12D C12B H12F 109.5
H12E C12B H12F 109.5
C31B C33B H33D 109.5
C31B C33B H33E 109.5
H33D C33B H33E 109.5
C31B C33B H33F 109.5
H33D C33B H33F 109.5
H33E C33B H33F 109.5
C16B C17B C18B 119.3(2)
C16B C17B H17B 120.3
C18B C17B H17B 120.3
C4B C5B C6B 119.28(19)
C4B C5B H5B 120.4
C6B C5B H5B 120.4
C29B C30B C25B 120.3(2)
C29B C30B H30B 119.8
C25B C30B H30B 119.8
C19B C21B H21D 109.5
C19B C21B H21E 109.5
H21D C21B H21E 109.5
C19B C21B H21F 109.5
H21D C21B H21F 109.5
H21E C21B H21F 109.5
C19B C22B H22D 109.5
C19B C22B H22E 109.5
H22D C22B H22E 109.5
C19B C22B H22F 109.5
H22D C22B H22F 109.5
H22E C22B H22F 109.5
C40B C41B C42B 121.8(2)
C40B C41B H41B 119.1
C42B C41B H41B 119.1
C20B C23B H23D 109.5
C20B C23B H23E 109.5
H23D C23B H23E 109.5
C20B C23B H23F 109.5
H23D C23B H23F 109.5
H23E C23B H23F 109.5
C32B C35B H35D 109.5
C32B C35B H35E 109.5
H35D C35B H35E 109.5
C32B C35B H35F 109.5
H35D C35B H35F 109.5
H35E C35B H35F 109.5
C20B C24B H24D 109.5
C20B C24B H24E 109.5
H24D C24B H24E 109.5
C20B C24B H24F 109.5
H24D C24B H24F 109.5
H24E C24B H24F 109.5
C31B C34B H34D 109.5
C31B C34B H34E 109.5
H34D C34B H34E 109.5
C31B C34B H34F 109.5
H34D C34B H34F 109.5
H34E C34B H34F 109.5
C28B C29B C30B 119.7(2)
C28B C29B H29B 120.1
C30B C29B H29B 120.1
C26A B1A C14A 117.17(16)
C26A B1A C2A 114.51(15)
C14A B1A C2A 113.80(16)
C26A B1A Fe1A 103.28(11)
C14A B1A Fe1A 102.44(11)
C2A B1A Fe1A 102.99(11)
C14B B1B C2B 117.81(16)
C14B B1B C26B 114.33(16)
C2B B1B C26B 113.42(17)
C14B B1B Fe1B 103.36(12)
C2B B1B Fe1B 102.38(11)
C26B B1B Fe1B 102.86(12)
C42B C45B H45D 109.5
C42B C45B H45E 109.5
H45D C45B H45E 109.5
C42B C45B H45F 109.5
H45D C45B H45F 109.5
H45E C45B H45F 109.5

loop_
_geom_bond_atom_site_label_1
_geom_bond_atom_site_label_2
_geom_bond_distance
Fe1A C37A 1.918(2)
Fe1A P3A 2.3545(5)
Fe1A P1A 2.3548(6)
Fe1A P2A 2.3703(5)
Fe1A B1A 2.761(2)
P3A C25A 1.8356(19)
P3A C32A 1.856(2)
P3A C31A 1.8812(19)
P2A C13A 1.835(2)
P2A C20A 1.860(2)
P2A C19A 1.878(2)
P1A C1A 1.8380(19)
P1A C8A 1.8553(19)
P1A C7A 1.875(2)
C26A C27A 1.408(3)
C26A C25A 1.415(3)
C26A B1A 1.617(3)
C2A C3A 1.404(3)
C2A C1A 1.417(3)
C2A B1A 1.620(3)
C14A C15A 1.403(3)
C14A C13A 1.420(3)
C14A B1A 1.620(3)
C25A C30A 1.401(3)
C1A C6A 1.401(3)
C39A C40A 1.391(3)
C39A C44A 1.408(3)
C39A C38A 1.438(3)
C31A C34A 1.528(3)
C31A C33A 1.540(3)
C31A H31A 1.0000
C19A C22A 1.525(3)
C19A C21A 1.543(3)
C19A H19A 1.0000
C13A C18A 1.400(3)
C37A C38A 1.196(3)
C41A C42A 1.384(3)
C41A C40A 1.402(3)
C41A H41A 0.9500
C6A C5A 1.390(3)
C6A H6A 0.9500
C34A H34A 0.9800
C34A H34B 0.9800
C34A H34C 0.9800
C30A C29A 1.389(3)
C30A H30A 0.9500
C8A C11A 1.519(3)
C8A C12A 1.533(3)
C8A H8A 1.0000
C20A C23A 1.530(3)
C20A C24A 1.532(3)
C20A H20A 1.0000
C3A C4A 1.390(3)
C3A H3A 0.9500
C4A C5A 1.388(3)
C4A H4A 0.9500
C42A C43A 1.394(3)
C42A C45A 1.496(3)
C32A C35A 1.531(3)
C32A C36A 1.534(3)
C32A H32A 1.0000
C27A C28A 1.388(3)
C27A H27A 0.9500
C40A H40A 0.9500
C29A C28A 1.385(4)
C29A H29A 0.9500
C23A H23A 0.9800
C23A H23B 0.9800
C23A H23C 0.9800
C7A C10A 1.531(3)
C7A C9A 1.537(3)
C7A H7A 1.0000
C33A H33A 0.9800
C33A H33B 0.9800
C33A H33C 0.9800
C18A C17A 1.382(3)
C18A H18A 0.9500
C15A C16A 1.390(3)
C15A H15A 0.9500
C44A C43A 1.378(3)
C44A H44A 0.9500
C43A H43A 0.9500
C24A H24A 0.9800
C24A H24B 0.9800
C24A H24C 0.9800
C12A H12A 0.9800
C12A H12B 0.9800
C12A H12C 0.9800
C22A H22A 0.9800
C22A H22B 0.9800
C22A H22C 0.9800
C45A H45A 0.9800
C45A H45B 0.9800
C45A H45C 0.9800
C36A H36A 0.9800
C36A H36B 0.9800
C36A H36C 0.9800
C5A H5A 0.9500
C28A H28A 0.9500
C10A H10A 0.9800
C10A H10B 0.9800
C10A H10C 0.9800
C35A H35A 0.9800
C35A H35B 0.9800
C35A H35C 0.9800
C21A H21A 0.9800
C21A H21B 0.9800
C21A H21C 0.9800
C11A H11A 0.9800
C11A H11B 0.9800
C11A H11C 0.9800
C16A C17A 1.388(4)
C16A H16A 0.9500
C9A H9A1 0.9800
C9A H9A2 0.9800
C9A H9A3 0.9800
C17A H17A 0.9500
Fe1B C37B 1.933(2)
Fe1B P2B 2.3566(6)
Fe1B P3B 2.3672(6)
Fe1B P1B 2.3687(5)
Fe1B B1B 2.767(2)
P1B C1B 1.8281(18)
P1B C7B 1.858(2)
P1B C8B 1.875(2)
P2B C13B 1.841(2)
P2B C20B 1.856(2)
P2B C19B 1.864(2)
P3B C25B 1.843(2)
P3B C32B 1.863(2)
P3B C31B 1.874(2)
C1B C6B 1.406(3)
C1B C2B 1.418(3)
C2B C3B 1.406(3)
C2B B1B 1.620(3)
C26B C27B 1.404(3)
C26B C25B 1.413(3)
C26B B1B 1.626(3)
C13B C18B 1.403(3)
C13B C14B 1.417(3)
C14B C15B 1.404(3)
C14B B1B 1.617(3)
C37B C38B 1.169(3)
C25B C30B 1.396(3)
C7B C9B 1.529(3)
C7B C10B 1.535(3)
C7B H7B 1.0000
C8B C12B 1.533(3)
C8B C11B 1.536(3)
C8B H8B 1.0000
C39B C44B 1.396(3)
C39B C40B 1.397(3)
C39B C38B 1.451(3)
C6B C5B 1.393(3)
C6B H6B 0.9500
C9B H9B1 0.9800
C9B H9B2 0.9800
C9B H9B3 0.9800
C32B C35B 1.526(3)
C32B C36B 1.530(3)
C32B H32B 1.0000
C19B C21B 1.525(3)
C19B C22B 1.539(3)
C19B H19B 1.0000
C27B C28B 1.393(3)
C27B H27B 0.9500
C3B C4B 1.390(3)
C3B H3B 0.9500
C31B C34B 1.533(3)
C31B C33B 1.539(3)
C31B H31B 1.0000
C42B C43B 1.383(3)
C42B C41B 1.391(3)
C42B C45B 1.503(3)
C10B H10D 0.9800
C10B H10E 0.9800
C10B H10F 0.9800
C20B C23B 1.526(3)
C20B C24B 1.531(3)
C20B H20B 1.0000
C43B C44B 1.403(3)
C43B H43B 0.9500
C15B C16B 1.390(4)
C15B H15B 0.9500
C44B H44B 0.9500
C18B C17B 1.390(3)
C18B H18B 0.9500
C36B H36D 0.9800
C36B H36E 0.9800
C36B H36F 0.9800
C4B C5B 1.386(3)
C4B H4B 0.9500
C16B C17B 1.384(4)
C16B H16B 0.9500
C40B C41B 1.381(3)
C40B H40B 0.9500
C11B H11D 0.9800
C11B H11E 0.9800
C11B H11F 0.9800
C28B C29B 1.384(4)
C28B H28B 0.9500
C12B H12D 0.9800
C12B H12E 0.9800
C12B H12F 0.9800
C33B H33D 0.9800
C33B H33E 0.9800
C33B H33F 0.9800
C17B H17B 0.9500
C5B H5B 0.9500
C30B C29B 1.393(3)
C30B H30B 0.9500
C21B H21D 0.9800
C21B H21E 0.9800
C21B H21F 0.9800
C22B H22D 0.9800
C22B H22E 0.9800
C22B H22F 0.9800
C41B H41B 0.9500
C23B H23D 0.9800
C23B H23E 0.9800
C23B H23F 0.9800
C35B H35D 0.9800
C35B H35E 0.9800
C35B H35F 0.9800
C24B H24D 0.9800
C24B H24E 0.9800
C24B H24F 0.9800
C34B H34D 0.9800
C34B H34E 0.9800
C34B H34F 0.9800
C29B H29B 0.9500
C45B H45D 0.9800
C45B H45E 0.9800
C45B H45F 0.9800
